data_4031782
loop_
_publ_author_name
'Mar, A.'
'Ibers, J.A.'

_publ_section_title
;
 Synthesis, crystal structure and electrical conductivity of a new layered
 ternary telluride Ta4 Pd3 Te16
;
_journal_name_full
;
Journal of the Chemical Society. Dalton Transactions, Inorganic Chemistry 
(1972-)
;
_journal_page_first 639
_journal_page_last 641
_journal_volume 1991
_journal_year 1991
_chemical_formula_sum 'Pd3 Ta4 Te16'
_space_group_IT_number 12
_symmetry_space_group_name_Hall '-C 2y'
_symmetry_space_group_name_H-M 'C 1 2/m 1'
_cell_angle_alpha 90
_cell_angle_beta 120.75
_cell_angle_gamma 90
_cell_formula_units_Z 2
_cell_length_a 21.276
_cell_length_b 3.735
_cell_length_c 17.687
_cell_volume 1207.907
_citation_journal_id_ASTM JCDTBI
_cod_data_source_file Mar_JCDTBI_1991_621.cif
_cod_data_source_block Pd3Ta4Te16
_cod_original_cell_volume 1207.906
_cod_database_code 4031782

loop_
_symmetry_equiv_pos_as_xyz
x,y,z
-x,y,-z
-x,-y,-z
x,-y,z
x+1/2,y+1/2,z
-x+1/2,y+1/2,-z
-x+1/2,-y+1/2,-z
x+1/2,-y+1/2,z

loop_
_atom_site_label
_atom_site_type_symbol
_atom_site_fract_x
_atom_site_fract_y
_atom_site_fract_z
_atom_site_occupancy
_atom_site_U_iso_or_equiv
Te1 Te 0.37567 0 0.013181 1 0.0
Pd1 Pd 0 0.5 0 1 0.0
Te8 Te 0.811666 0 0.592837 1 0.0
Te7 Te 0.403432 0 0.487018 1 0.0
Te3 Te 0.521206 0 0.268414 1 0.0
Pd2 Pd 0.328358 0 0.307443 1 0.0
Te4 Te 0.924688 0 0.318916 1 0.0
Te6 Te 0.721364 0 0.243224 1 0.0
Ta1 Ta 0.916774 0 0.150457 1 0.0
Ta2 Ta 0.792504 0 0.418328 1 0.0
Te2 Te 0.042201 0 0.123971 1 0.0
Te5 Te 0.309269 0 0.131163 1 0.0
